data_2018400
loop_
_publ_author_name
'Bek\"o, S\'andor L.'
'Bats, Jan W.'
'Schmidt, Martin U.'

_publ_section_title
;
 2-Ammonio-5-chloro-4-methylbenzenesulfonate, its 1-methyl-2-pyrrolidone
 and dimethyl sulfoxide monosolvates and a corrected structure of
 2,2'-(1,4-phenylene)di(4,5-dihydroimidazolium)
 bis(4-aminobenzenesulfonate) dihydrate
;
_journal_coeditor_code SK3426
_journal_issue 2
_journal_name_full 'Acta Crystallographica Section C'
_journal_page_first o45
_journal_page_last o50
_journal_paper_doi 10.1107/S0108270111054205
_journal_volume 68
_journal_year 2012
_chemical_formula_iupac 'C7 H8 Cl N O3 S'
_chemical_formula_moiety 'C7 H8 Cl N O3 S'
_chemical_formula_sum 'C7 H8 Cl N O3 S'
_chemical_formula_weight 221.65
_chemical_name_systematic
;
2-ammonio-5-chloro-4-methylbenzenesulfonate
;
_space_group_IT_number 9
_symmetry_cell_setting monoclinic
_symmetry_space_group_name_Hall 'I -2ya'
_symmetry_space_group_name_H-M 'I 1 a 1'
_atom_sites_solution_hydrogens geom
_atom_sites_solution_primary direct
_atom_sites_solution_secondary difmap
_audit_creation_method SHELXL97
_cell_angle_alpha 90.00
_cell_angle_beta 93.6540(10)
_cell_angle_gamma 90.00
_cell_formula_units_Z 4
_cell_length_a 4.9308(3)
_cell_length_b 32.364(2)
_cell_length_c 5.4922(4)
_cell_measurement_reflns_used 4137
_cell_measurement_temperature 173(2)
_cell_measurement_theta_max 26
_cell_measurement_theta_min 3
_cell_volume 874.67(10)
_computing_cell_refinement 'SAINT (Siemens, 1995)'
_computing_data_collection 'SMART (Siemens, 1995)'
_computing_data_reduction 'SAINT (Siemens, 1995)'
_computing_molecular_graphics 'SHELXTL (Sheldrick, 2008)'
_computing_publication_material 'SHELXL97 (Sheldrick, 2008)'
_computing_structure_refinement 'SHELXL97 (Sheldrick, 2008)'
_computing_structure_solution 'SHELXS97 (Sheldrick, 2008)'
_diffrn_ambient_temperature 173(2)
_diffrn_measured_fraction_theta_full 0.990
_diffrn_measured_fraction_theta_max 0.953
_diffrn_measurement_device_type 'Siemens SMART 1K CCD area-detector'
_diffrn_measurement_method \w
_diffrn_radiation_monochromator graphite
_diffrn_radiation_source 'normal-focus sealed tube'
_diffrn_radiation_type MoK\a
_diffrn_radiation_wavelength 0.71073
_diffrn_reflns_av_R_equivalents 0.0382
_diffrn_reflns_av_sigmaI/netI 0.0519
_diffrn_reflns_limit_h_max 6
_diffrn_reflns_limit_h_min -6
_diffrn_reflns_limit_k_max 40
_diffrn_reflns_limit_k_min -42
_diffrn_reflns_limit_l_max 7
_diffrn_reflns_limit_l_min -7
_diffrn_reflns_number 5429
_diffrn_reflns_theta_full 27.10
_diffrn_reflns_theta_max 28.94
_diffrn_reflns_theta_min 2.52
_diffrn_standards_decay_% 0.0
_diffrn_standards_interval_time 1600
_diffrn_standards_number 138
_exptl_absorpt_coefficient_mu 0.646
_exptl_absorpt_correction_T_max 0.962
_exptl_absorpt_correction_T_min 0.693
_exptl_absorpt_correction_type multi-scan
_exptl_absorpt_process_details '(SADABS; Sheldrick, 2000)'
_exptl_crystal_colour colourless
_exptl_crystal_density_diffrn 1.683
_exptl_crystal_density_method 'not measured'
_exptl_crystal_description plate
_exptl_crystal_F_000 456
_exptl_crystal_size_max 0.40
_exptl_crystal_size_mid 0.20
_exptl_crystal_size_min 0.06
_refine_diff_density_max 0.679
_refine_diff_density_min -0.512
_refine_ls_abs_structure_details 'Flack (1983), with 986 Friedel pairs'
_refine_ls_abs_structure_Flack 0.04(8)
_refine_ls_extinction_method none
_refine_ls_goodness_of_fit_ref 1.047
_refine_ls_hydrogen_treatment mixed
_refine_ls_matrix_type full
_refine_ls_number_parameters 131
_refine_ls_number_reflns 2101
_refine_ls_number_restraints 2
_refine_ls_restrained_S_all 1.047
_refine_ls_R_factor_all 0.0448
_refine_ls_R_factor_gt 0.0395
_refine_ls_shift/su_max 0.002
_refine_ls_shift/su_mean 0.000
_refine_ls_structure_factor_coef Fsqd
_refine_ls_weighting_details 'calc w = 1/[\s^2^(Fo^2^)+(0.0550P)^2^] where P=(Fo^2^+2Fc^2^)/3'
_refine_ls_weighting_scheme calc
_refine_ls_wR_factor_gt 0.0910
_refine_ls_wR_factor_ref 0.0932
_reflns_number_gt 1934
_reflns_number_total 2101
_reflns_threshold_expression I>2\s(I)
_cod_data_source_file sk3426.cif
_cod_data_source_block Ia
_cod_original_cell_volume 874.68(10)
_cod_original_sg_symbol_H-M 'I a'
_cod_database_code 2018400
_cod_database_fobs_code 2018400

loop_
_symmetry_equiv_pos_as_xyz
'x, y, z'
'x+1/2, -y, z'
'x+1/2, y+1/2, z+1/2'
'x+1, -y+1/2, z+1/2'

loop_
_atom_site_type_symbol
_atom_site_label
_atom_site_fract_x
_atom_site_fract_y
_atom_site_fract_z
_atom_site_U_iso_or_equiv
_atom_site_adp_type
_atom_site_calc_flag
_atom_site_refinement_flags
_atom_site_occupancy
_atom_site_symmetry_multiplicity
Cl Cl1 0.72511(17) 0.54001(2) 0.53803(15) 0.0311(2) Uani d . 1 1
S S1 0.58477(13) 0.697987(19) 0.82240(13) 0.01330(16) Uani d . 1 1
O O1 0.7370(4) 0.67847(6) 1.0255(4) 0.0194(4) Uani d . 1 1
O O2 0.3309(4) 0.71674(6) 0.8873(4) 0.0177(4) Uani d . 1 1
O O3 0.7459(4) 0.72534(6) 0.6776(4) 0.0180(4) Uani d . 1 1
N N1 0.1513(6) 0.70089(8) 0.3815(5) 0.0145(5) Uani d . 1 1
H H1A 0.035(8) 0.7069(11) 0.498(8) 0.027(9) Uiso d . 1 1
H H1B 0.045(8) 0.7007(10) 0.257(8) 0.019(10) Uiso d . 1 1
H H1C 0.261(7) 0.7241(11) 0.386(6) 0.022(9) Uiso d . 1 1
C C1 0.4852(6) 0.65653(8) 0.6208(5) 0.0149(5) Uani d . 1 1
C C2 0.2932(6) 0.66165(9) 0.4260(5) 0.0159(6) Uani d . 1 1
C C3 0.2335(6) 0.62892(8) 0.2666(5) 0.0182(6) Uani d . 1 1
H H3A 0.1001 0.6327 0.1361 0.022 Uiso calc R 1 1
C C4 0.3623(6) 0.59102(9) 0.2923(5) 0.0213(6) Uani d . 1 1
C C5 0.5519(6) 0.58663(9) 0.4883(6) 0.0195(6) Uani d . 1 1
C C6 0.6147(6) 0.61883(9) 0.6510(5) 0.0190(6) Uani d . 1 1
H H6A 0.7465 0.6148 0.7827 0.023 Uiso calc R 1 1
C C7 0.2963(7) 0.55652(10) 0.1142(6) 0.0288(7) Uani d . 1 1
H H7A 0.4639 0.5467 0.0465 0.043 Uiso calc R 1 1
H H7B 0.1711 0.5667 -0.0182 0.043 Uiso calc R 1 1
H H7C 0.2110 0.5337 0.1984 0.043 Uiso calc R 1 1

loop_
_atom_site_aniso_label
_atom_site_aniso_U_11
_atom_site_aniso_U_22
_atom_site_aniso_U_33
_atom_site_aniso_U_12
_atom_site_aniso_U_13
_atom_site_aniso_U_23
Cl1 0.0370(4) 0.0216(4) 0.0341(5) 0.0097(4) -0.0032(3) -0.0039(3)
S1 0.0114(3) 0.0190(3) 0.0097(3) 0.0002(3) 0.0024(2) -0.0006(3)
O1 0.0194(10) 0.0245(10) 0.0138(9) 0.0010(9) -0.0018(7) 0.0004(8)
O2 0.0129(9) 0.0242(10) 0.0165(10) 0.0013(8) 0.0055(7) -0.0032(8)
O3 0.0168(10) 0.0228(10) 0.0155(10) -0.0010(8) 0.0097(8) 0.0018(8)
N1 0.0148(11) 0.0201(13) 0.0087(12) -0.0002(10) 0.0009(9) -0.0012(9)
C1 0.0162(13) 0.0189(14) 0.0099(13) -0.0012(11) 0.0035(10) -0.0030(11)
C2 0.0149(13) 0.0198(14) 0.0139(14) -0.0013(11) 0.0071(10) 0.0023(11)
C3 0.0210(15) 0.0220(14) 0.0116(13) -0.0026(12) 0.0023(11) 0.0012(10)
C4 0.0214(14) 0.0278(16) 0.0155(14) -0.0052(12) 0.0067(12) -0.0027(11)
C5 0.0208(14) 0.0193(14) 0.0191(14) 0.0057(11) 0.0078(12) 0.0012(11)
C6 0.0168(14) 0.0231(14) 0.0170(14) 0.0000(12) 0.0001(11) -0.0002(11)
C7 0.037(2) 0.0242(16) 0.0250(18) -0.0003(14) 0.0002(15) -0.0068(13)

loop_
_atom_type_symbol
_atom_type_description
_atom_type_scat_dispersion_real
_atom_type_scat_dispersion_imag
_atom_type_scat_source
C C 0.0033 0.0016 'International Tables Vol C Tables 4.2.6.8 and 6.1.1.4'
H H 0.0000 0.0000 'International Tables Vol C Tables 4.2.6.8 and 6.1.1.4'
N N 0.0061 0.0033 'International Tables Vol C Tables 4.2.6.8 and 6.1.1.4'
O O 0.0106 0.0060 'International Tables Vol C Tables 4.2.6.8 and 6.1.1.4'
S S 0.1246 0.1234 'International Tables Vol C Tables 4.2.6.8 and 6.1.1.4'
Cl Cl 0.1484 0.1585 'International Tables Vol C Tables 4.2.6.8 and 6.1.1.4'

loop_
_geom_angle_atom_site_label_1
_geom_angle_atom_site_label_2
_geom_angle_atom_site_label_3
_geom_angle
O1 S1 O2 113.87(12)
O1 S1 O3 114.25(12)
O2 S1 O3 112.78(12)
O1 S1 C1 104.93(13)
O2 S1 C1 104.95(13)
O3 S1 C1 104.80(12)
C2 N1 H1A 113(2)
C2 N1 H1B 113(2)
H1A N1 H1B 101(4)
C2 N1 H1C 115(2)
H1A N1 H1C 102(3)
H1B N1 H1C 111(3)
C6 C1 C2 118.9(2)
C6 C1 S1 118.8(2)
C2 C1 S1 122.2(2)
C1 C2 C3 119.9(3)
C1 C2 N1 121.8(3)
C3 C2 N1 118.4(3)
C4 C3 C2 122.2(3)
C4 C3 H3A 118.9
C2 C3 H3A 118.9
C3 C4 C5 116.8(3)
C3 C4 C7 120.8(3)
C5 C4 C7 122.3(3)
C4 C5 C6 122.1(3)
C4 C5 Cl1 120.6(2)
C6 C5 Cl1 117.3(2)
C1 C6 C5 120.1(3)
C1 C6 H6A 120.0
C5 C6 H6A 120.0
C4 C7 H7A 109.5
C4 C7 H7B 109.5
H7A C7 H7B 109.5
C4 C7 H7C 109.5
H7A C7 H7C 109.5
H7B C7 H7C 109.5

loop_
_geom_bond_atom_site_label_1
_geom_bond_atom_site_label_2
_geom_bond_distance
Cl1 C5 1.747(3)
S1 O1 1.449(2)
S1 O2 1.456(2)
S1 O3 1.4587(19)
S1 C1 1.788(3)
N1 C2 1.463(4)
N1 H1A 0.91(4)
N1 H1B 0.83(4)
N1 H1C 0.92(4)
C1 C6 1.382(4)
C1 C2 1.393(4)
C2 C3 1.394(4)
C3 C4 1.384(4)
C3 H3A 0.9500
C4 C5 1.388(4)
C4 C7 1.506(4)
C5 C6 1.394(4)
C6 H6A 0.9500
C7 H7A 0.9800
C7 H7B 0.9800
C7 H7C 0.9800

loop_
_geom_hbond_atom_site_label_D
_geom_hbond_atom_site_label_H
_geom_hbond_atom_site_label_A
_geom_hbond_site_symmetry_A
_geom_hbond_distance_DH
_geom_hbond_distance_HA
_geom_hbond_distance_DA
_geom_hbond_angle_DHA
_geom_hbond_publ_flag
N1 H1A O3 1_455 0.91(4) 1.88(4) 2.772(4) 166(4) yes
N1 H1B O1 1_454 0.84(4) 2.05(4) 2.831(4) 156(3) yes
N1 H1C O2 4_464 0.93(4) 1.95(4) 2.809(3) 155(3) yes
C3 H3A O1 1_454 0.95 2.37 3.148(3) 138 yes
C7 H7C Cl1 2_465 0.98 3.02 3.925(3) 154 yes

loop_
_geom_torsion_atom_site_label_1
_geom_torsion_atom_site_label_2
_geom_torsion_atom_site_label_3
_geom_torsion_atom_site_label_4
_geom_torsion
O1 S1 C1 C6 -16.0(3)
O2 S1 C1 C6 -136.3(2)
O3 S1 C1 C6 104.7(2)
O1 S1 C1 C2 167.8(2)
O2 S1 C1 C2 47.5(2)
O3 S1 C1 C2 -71.5(2)
C6 C1 C2 C3 0.4(4)
S1 C1 C2 C3 176.6(2)
C6 C1 C2 N1 -179.2(3)
S1 C1 C2 N1 -3.0(4)
C1 C2 C3 C4 -1.0(4)
N1 C2 C3 C4 178.6(3)
C2 C3 C4 C5 1.2(4)
C2 C3 C4 C7 -179.0(3)
C3 C4 C5 C6 -0.9(4)
C7 C4 C5 C6 179.2(3)
C3 C4 C5 Cl1 179.8(2)
C7 C4 C5 Cl1 -0.1(4)
C2 C1 C6 C5 -0.2(4)
S1 C1 C6 C5 -176.5(2)
C4 C5 C6 C1 0.4(4)
Cl1 C5 C6 C1 179.8(2)

loop_
_cod_related_entry_id
_cod_related_entry_database
_cod_related_entry_code
1 ChemSpider 6670
